data_4122616
loop_
_publ_author_name
'Manna, Kuntal'
'Zhang, Teng'
'Carboni, Micha\"el'
'Abney, Carter W.'
'Lin, Wenbin'

_publ_section_title
;
 Salicylaldimine-based metal-organic framework enabling highly active
 olefin hydrogenation with iron and cobalt catalysts.
;
_journal_issue 38
_journal_name_full 'Journal of the American Chemical Society'
_journal_page_first 13182
_journal_page_last 13185
_journal_paper_doi 10.1021/ja507947d
_journal_volume 136
_journal_year 2014
_chemical_formula_sum 'C64 H64 Cl4 Fe4 N4 O7'
_chemical_formula_weight 1366.39
_chemical_name_systematic
;
 ?
;
_space_group_crystal_system monoclinic
_space_group_IT_number 14
_space_group_name_Hall '-P 2yn'
_space_group_name_H-M_alt 'P 1 21/n 1'
_symmetry_space_group_name_Hall '-P 2yn'
_symmetry_space_group_name_H-M 'P 1 21/n 1'
_atom_sites_solution_hydrogens geom
_audit_creation_method SHELXL-2013
_cell_angle_alpha 90
_cell_angle_beta 97.5071(17)
_cell_angle_gamma 90
_cell_formula_units_Z 2
_cell_length_a 12.5283(10)
_cell_length_b 15.1652(13)
_cell_length_c 16.1665(14)
_cell_measurement_temperature 100(2)
_cell_volume 3045.2(4)
_computing_structure_refinement 'SHELXL-2013 (Sheldrick, 2013)'
_diffrn_ambient_temperature 100(2)
_diffrn_measured_fraction_theta_full 0.999
_diffrn_measured_fraction_theta_max 0.995
_diffrn_radiation_wavelength 0.41328
_diffrn_reflns_av_R_equivalents 0.0769
_diffrn_reflns_av_unetI/netI 0.0546
_diffrn_reflns_Laue_measured_fraction_full 0.999
_diffrn_reflns_Laue_measured_fraction_max 0.995
_diffrn_reflns_limit_h_max 12
_diffrn_reflns_limit_h_min -16
_diffrn_reflns_limit_k_max 19
_diffrn_reflns_limit_k_min -20
_diffrn_reflns_limit_l_max 20
_diffrn_reflns_limit_l_min -21
_diffrn_reflns_number 53154
_diffrn_reflns_point_group_measured_fraction_full 0.999
_diffrn_reflns_point_group_measured_fraction_max 0.995
_diffrn_reflns_theta_full 14.357
_diffrn_reflns_theta_max 15.998
_diffrn_reflns_theta_min 1.127
_exptl_absorpt_coefficient_mu 0.266
_exptl_absorpt_correction_T_max 0.7440
_exptl_absorpt_correction_T_min 0.6370
_exptl_absorpt_correction_type multi-scan
_exptl_absorpt_process_details SADABS
_exptl_crystal_density_diffrn 1.490
_exptl_crystal_F_000 1408
_refine_diff_density_max 0.702
_refine_diff_density_min -1.459
_refine_diff_density_rms 0.157
_refine_ls_extinction_method none
_refine_ls_goodness_of_fit_ref 2.079
_refine_ls_hydrogen_treatment constr
_refine_ls_matrix_type full
_refine_ls_number_parameters 369
_refine_ls_number_reflns 7536
_refine_ls_number_restraints 0
_refine_ls_restrained_S_all 2.079
_refine_ls_R_factor_all 0.1081
_refine_ls_R_factor_gt 0.0873
_refine_ls_shift/su_max 0.011
_refine_ls_shift/su_mean 0.001
_refine_ls_structure_factor_coef Fsqd
_refine_ls_weighting_details 'w=1/[\s^2^(Fo^2^)+(0.1000P)^2^] where P=(Fo^2^+2Fc^2^)/3'
_refine_ls_weighting_scheme calc
_refine_ls_wR_factor_gt 0.2982
_refine_ls_wR_factor_ref 0.3052
_reflns_Friedel_coverage 0.000
_reflns_number_gt 5934
_reflns_number_total 7536
_reflns_threshold_expression 'I > 2\s(I)'
_cod_data_source_file ja507947d_si_002.cif
_cod_data_source_block Fe4
_cod_depositor_comments
;
The following automatic conversions were performed:

'_exptl_absorpt_correction_type' value 'multiscan' changed to
'multi-scan' according to
/home/saulius/struct/COD-crude-data--automatic-downloads/rss-feeds/ACS/lib/dictionaries/cif_core.dic
dictionary named 'cif_core.dic' version 2.4.2 from 2011-04-26.

Automatic conversion script
Id: cif_fix_values 2281 2013-09-26 08:29:07Z andrius 

 Adding full bibliography for 4122615--4122616.cif.
;
_cod_database_code 4122616
_shelx_space_group_comment
;
The symmetry employed for this shelxl refinement is uniquely defined
by the following loop, which should always be used as a source of
symmetry information in preference to the above space-group names.
They are only intended as comments.
;
_shelxl_version_number 2013-4

loop_
_space_group_symop_operation_xyz
'x, y, z'
'-x+1/2, y+1/2, -z+1/2'
'-x, -y, -z'
'x-1/2, -y-1/2, z-1/2'

loop_
_atom_site_label
_atom_site_type_symbol
_atom_site_fract_x
_atom_site_fract_y
_atom_site_fract_z
_atom_site_U_iso_or_equiv
_atom_site_adp_type
_atom_site_occupancy
_atom_site_site_symmetry_order
_atom_site_calc_flag
_atom_site_refinement_flags_posn
_atom_site_refinement_flags_adp
_atom_site_refinement_flags_occupancy
Fe1 Fe 1.04749(7) 0.45754(6) 0.11598(5) 0.0244(3) Uani 1 1 d . . .
Fe2 Fe 0.79993(7) 0.48257(6) 0.02484(5) 0.0250(3) Uani 1 1 d . . .
Cl3 Cl 0.95930(12) 0.59377(9) 0.03967(9) 0.0264(4) Uani 1 1 d . . .
Cl4 Cl 0.67151(13) 0.57266(11) 0.07184(10) 0.0301(4) Uani 1 1 d . . .
N1 N 1.0962(4) 0.3307(3) 0.1673(3) 0.0250(11) Uani 1 1 d . . .
C1 C 1.2028(6) 0.3016(4) 0.1682(4) 0.0330(15) Uani 1 1 d . . .
C3 C 1.3483(6) 0.2619(5) 0.0937(5) 0.0411(18) Uani 1 1 d . . .
H3 H 1.3743 0.2513 0.0419 0.049 Uiso 1 1 calc R U .
C2 C 1.2445(6) 0.2888(5) 0.0933(4) 0.0351(16) Uani 1 1 d . . .
H2 H 1.2004 0.2989 0.0418 0.042 Uiso 1 1 calc R U .
C6 C 1.2735(6) 0.2902(5) 0.2428(5) 0.0400(18) Uani 1 1 d . . .
H6 H 1.2483 0.3009 0.2948 0.048 Uiso 1 1 calc R U .
C4 C 1.4178(6) 0.2493(5) 0.1676(5) 0.0418(18) Uani 1 1 d . . .
H4 H 1.4903 0.2313 0.1670 0.050 Uiso 1 1 calc R U .
C5 C 1.3769(6) 0.2642(5) 0.2415(5) 0.048(2) Uani 1 1 d . . .
H5 H 1.4222 0.2560 0.2928 0.057 Uiso 1 1 calc R U .
C7 C 1.0365(5) 0.2846(4) 0.2106(4) 0.0311(15) Uani 1 1 d . . .
H7 H 1.0682 0.2334 0.2373 0.037 Uiso 1 1 calc R U .
C12 C 0.7556(5) 0.3809(4) 0.1997(4) 0.0276(14) Uani 1 1 d . . .
H12 H 0.7107 0.4244 0.1706 0.033 Uiso 1 1 calc R U .
C8 C 0.9256(5) 0.3033(4) 0.2224(4) 0.0303(14) Uani 1 1 d . . .
C11 C 0.7168(6) 0.3324(4) 0.2618(4) 0.0313(14) Uani 1 1 d . . .
H11 H 0.6461 0.3432 0.2747 0.038 Uiso 1 1 calc R U .
C13 C 0.8590(5) 0.3677(4) 0.1785(4) 0.0262(13) Uani 1 1 d . . .
C9 C 0.8816(6) 0.2537(5) 0.2849(4) 0.0371(16) Uani 1 1 d . . .
H9 H 0.9245 0.2087 0.3134 0.045 Uiso 1 1 calc R U .
C10 C 0.7803(6) 0.2677(4) 0.3059(4) 0.0338(15) Uani 1 1 d . . .
H10 H 0.7541 0.2346 0.3489 0.041 Uiso 1 1 calc R U .
O1 O 0.8934(3) 0.4177(3) 0.1187(3) 0.0264(9) Uani 1 1 d . . .
O2 O 1.1964(4) 0.5008(3) 0.1001(3) 0.0279(10) Uani 1 1 d . . .
N2 N 1.0703(4) 0.5200(3) 0.2367(3) 0.0273(12) Uani 1 1 d . . .
C15 C 1.3869(6) 0.5023(5) 0.1408(4) 0.0338(16) Uani 1 1 d . . .
H15 H 1.3974 0.4852 0.0859 0.041 Uiso 1 1 calc R U .
C19 C 1.2664(5) 0.5362(4) 0.2426(4) 0.0286(14) Uani 1 1 d . . .
C14 C 1.2824(5) 0.5123(4) 0.1601(4) 0.0265(13) Uani 1 1 d . . .
C17 C 1.4619(6) 0.5428(5) 0.2805(5) 0.0376(17) Uani 1 1 d . . .
H17 H 1.5222 0.5549 0.3209 0.045 Uiso 1 1 calc R U .
C18 C 1.3581(6) 0.5512(5) 0.3012(4) 0.0356(16) Uani 1 1 d . . .
H18 H 1.3487 0.5674 0.3566 0.043 Uiso 1 1 calc R U .
C16 C 1.4772(6) 0.5169(5) 0.2006(4) 0.0355(16) Uani 1 1 d . . .
H16 H 1.5478 0.5092 0.1864 0.043 Uiso 1 1 calc R U .
C20 C 1.1634(6) 0.5420(4) 0.2748(4) 0.0309(15) Uani 1 1 d . . .
H20 H 1.1649 0.5645 0.3298 0.037 Uiso 1 1 calc R U .
C26 C 0.8903(6) 0.5730(4) 0.2558(4) 0.0325(15) Uani 1 1 d . . .
H26 H 0.8861 0.6038 0.2043 0.039 Uiso 1 1 calc R U .
C22 C 0.9881(6) 0.4790(5) 0.3615(4) 0.0366(16) Uani 1 1 d . . .
H22 H 1.0507 0.4461 0.3814 0.044 Uiso 1 1 calc R U .
C25 C 0.8067(6) 0.5749(5) 0.3024(5) 0.0387(17) Uani 1 1 d . . .
H25 H 0.7441 0.6077 0.2824 0.046 Uiso 1 1 calc R U .
C21 C 0.9820(5) 0.5248(4) 0.2861(4) 0.0284(14) Uani 1 1 d . . .
C24 C 0.8099(7) 0.5303(5) 0.3782(5) 0.0408(17) Uani 1 1 d . . .
H24 H 0.7507 0.5329 0.4092 0.049 Uiso 1 1 calc R U .
C23 C 0.9008(6) 0.4823(5) 0.4072(5) 0.0405(17) Uani 1 1 d . . .
H23 H 0.9040 0.4512 0.4585 0.049 Uiso 1 1 calc R U .
O3 O 0.7102(3) 0.3630(3) 0.0001(3) 0.0282(10) Uani 1 1 d . . .
C27 C 0.6016(6) 0.3364(5) 0.0100(5) 0.0376(16) Uani 1 1 d . . .
H27A H 0.5489 0.3642 -0.0332 0.045 Uiso 1 1 calc R U .
H27B H 0.5839 0.3534 0.0657 0.045 Uiso 1 1 calc R U .
C28 C 0.7707(6) 0.2896(5) -0.0289(5) 0.0412(18) Uani 1 1 d . . .
H28A H 0.8356 0.2769 0.0110 0.049 Uiso 1 1 calc R U .
H28B H 0.7929 0.3028 -0.0842 0.049 Uiso 1 1 calc R U .
C30 C 0.6934(12) 0.2137(6) -0.0344(10) 0.104(5) Uani 1 1 d . . .
H30A H 0.6736 0.1966 -0.0935 0.124 Uiso 1 1 calc R U .
H30B H 0.7282 0.1624 -0.0041 0.124 Uiso 1 1 calc R U .
C29 C 0.6002(8) 0.2370(6) 0.0003(9) 0.078(4) Uani 1 1 d . . .
H29A H 0.6000 0.2082 0.0552 0.093 Uiso 1 1 calc R U .
H29B H 0.5351 0.2181 -0.0369 0.093 Uiso 1 1 calc R U .
O4 O 0.5000 0.5000 0.5000 0.054(2) Uiso 1 2 d S . P
C40 C 0.5645(14) 0.4301(12) 0.4695(11) 0.048(4) Uiso 0.5 1 d . . P
C42 C 0.4580(14) 0.4181(12) 0.4863(12) 0.053(4) Uiso 0.5 1 d . . P
C43 C 0.5514(19) 0.3598(17) 0.4555(15) 0.067(6) Uiso 0.5 1 d . . P
C44 C 0.5066(17) 0.3417(13) 0.4663(12) 0.052(4) Uiso 0.5 1 d . . P

loop_
_atom_site_aniso_label
_atom_site_aniso_U_11
_atom_site_aniso_U_22
_atom_site_aniso_U_33
_atom_site_aniso_U_23
_atom_site_aniso_U_13
_atom_site_aniso_U_12
Fe1 0.0323(5) 0.0161(5) 0.0219(5) 0.0023(3) -0.0075(4) -0.0013(4)
Fe2 0.0336(5) 0.0182(5) 0.0205(5) 0.0014(3) -0.0063(4) 0.0022(4)
Cl3 0.0365(8) 0.0164(7) 0.0233(7) 0.0018(5) -0.0078(6) -0.0002(6)
Cl4 0.0357(9) 0.0243(8) 0.0288(8) -0.0014(6) -0.0015(6) 0.0062(6)
N1 0.030(3) 0.019(2) 0.024(3) 0.004(2) -0.004(2) -0.003(2)
C1 0.044(4) 0.017(3) 0.033(4) 0.007(3) -0.011(3) 0.005(3)
C3 0.045(4) 0.028(4) 0.047(4) 0.010(3) -0.004(3) 0.003(3)
C2 0.046(4) 0.025(3) 0.031(4) 0.007(3) -0.007(3) 0.002(3)
C6 0.037(4) 0.037(4) 0.040(4) 0.009(3) -0.019(3) 0.000(3)
C4 0.032(4) 0.035(4) 0.054(5) 0.016(4) -0.009(3) 0.003(3)
C5 0.047(4) 0.042(4) 0.046(5) 0.021(4) -0.023(4) -0.012(4)
C7 0.041(4) 0.017(3) 0.031(3) 0.006(3) -0.011(3) 0.002(3)
C12 0.034(3) 0.022(3) 0.025(3) 0.000(2) -0.002(3) 0.003(3)
C8 0.040(4) 0.019(3) 0.028(3) 0.000(2) -0.007(3) -0.002(3)
C11 0.040(4) 0.025(3) 0.029(3) -0.004(3) 0.005(3) -0.003(3)
C13 0.037(3) 0.013(3) 0.026(3) -0.001(2) -0.004(3) -0.001(2)
C9 0.056(5) 0.024(3) 0.029(3) 0.005(3) -0.003(3) 0.003(3)
C10 0.041(4) 0.026(3) 0.035(4) 0.003(3) 0.007(3) -0.010(3)
O1 0.032(2) 0.020(2) 0.024(2) 0.0056(17) -0.0050(17) -0.0044(18)
O2 0.036(3) 0.023(2) 0.020(2) 0.0038(17) -0.0101(18) -0.0030(19)
N2 0.038(3) 0.017(2) 0.025(3) 0.003(2) -0.005(2) 0.004(2)
C15 0.039(4) 0.029(3) 0.030(4) 0.006(3) -0.011(3) -0.008(3)
C19 0.036(4) 0.021(3) 0.026(3) 0.001(2) -0.006(3) -0.005(3)
C14 0.036(3) 0.016(3) 0.025(3) 0.005(2) -0.007(3) -0.003(2)
C17 0.032(4) 0.040(4) 0.035(4) 0.002(3) -0.016(3) -0.007(3)
C18 0.047(4) 0.031(4) 0.026(3) 0.000(3) -0.009(3) -0.003(3)
C16 0.040(4) 0.028(4) 0.035(4) 0.003(3) -0.007(3) 0.004(3)
C20 0.045(4) 0.027(3) 0.019(3) 0.000(2) -0.004(3) 0.004(3)
C26 0.044(4) 0.019(3) 0.033(4) -0.002(3) -0.003(3) 0.007(3)
C22 0.050(4) 0.031(4) 0.026(3) -0.001(3) -0.005(3) 0.012(3)
C25 0.042(4) 0.034(4) 0.038(4) -0.001(3) -0.002(3) 0.008(3)
C21 0.038(4) 0.020(3) 0.025(3) -0.008(2) -0.002(3) -0.001(3)
C24 0.046(4) 0.035(4) 0.042(4) -0.005(3) 0.009(3) -0.003(3)
C23 0.051(5) 0.040(4) 0.030(4) 0.000(3) 0.002(3) -0.001(3)
O3 0.029(2) 0.023(2) 0.031(2) -0.0023(19) -0.0007(18) 0.0041(18)
C27 0.037(4) 0.033(4) 0.040(4) 0.003(3) -0.003(3) -0.010(3)
C28 0.040(4) 0.030(4) 0.053(5) -0.015(3) 0.001(3) 0.016(3)
C30 0.158(12) 0.027(5) 0.155(12) -0.021(6) 0.130(11) -0.016(6)
C29 0.052(6) 0.031(5) 0.143(11) -0.008(6) -0.015(6) -0.007(4)

loop_
_atom_type_symbol
_atom_type_description
_atom_type_scat_dispersion_real
_atom_type_scat_dispersion_imag
_atom_type_scat_source
C C -0.0001 0.0005 'International Tables Vol C Tables 4.2.6.8 and 6.1.1.4'
H H 0.0000 0.0000 'International Tables Vol C Tables 4.2.6.8 and 6.1.1.4'
N N 0.0005 0.0010 'International Tables Vol C Tables 4.2.6.8 and 6.1.1.4'
O O 0.0017 0.0018 'International Tables Vol C Tables 4.2.6.8 and 6.1.1.4'
Cl Cl 0.0554 0.0530 'International Tables Vol C Tables 4.2.6.8 and 6.1.1.4'
Fe Fe 0.1986 0.3065 'International Tables Vol C Tables 4.2.6.8 and 6.1.1.4'

loop_
_geom_angle_atom_site_label_1
_geom_angle_atom_site_label_2
_geom_angle_atom_site_label_3
_geom_angle
_geom_angle_site_symmetry_1
_geom_angle_site_symmetry_3
O1 Fe1 O2 173.78(17) . .
O1 Fe1 N2 97.2(2) . .
O2 Fe1 N2 87.5(2) . .
O1 Fe1 N1 87.03(18) . .
O2 Fe1 N1 96.85(19) . .
N2 Fe1 N1 92.67(19) . .
O1 Fe1 Cl3 84.22(12) . .
O2 Fe1 Cl3 91.38(13) . .
N2 Fe1 Cl3 94.52(14) . .
N1 Fe1 Cl3 169.30(14) . .
O1 Fe1 Cl3 91.19(13) . 3_765
O2 Fe1 Cl3 83.68(13) . 3_765
N2 Fe1 Cl3 169.30(16) . 3_765
N1 Fe1 Cl3 94.40(15) . 3_765
Cl3 Fe1 Cl3 79.67(6) . 3_765
O2 Fe2 O1 135.15(19) 3_765 .
O2 Fe2 O3 89.94(18) 3_765 .
O1 Fe2 O3 88.11(17) . .
O2 Fe2 Cl4 111.02(14) 3_765 .
O1 Fe2 Cl4 113.32(14) . .
O3 Fe2 Cl4 100.99(13) . .
O2 Fe2 Cl3 83.96(13) 3_765 .
O1 Fe2 Cl3 83.40(12) . .
O3 Fe2 Cl3 160.63(13) . .
Cl4 Fe2 Cl3 98.36(6) . .
Fe1 Cl3 Fe2 78.49(5) . .
Fe1 Cl3 Fe1 100.33(6) . 3_765
Fe2 Cl3 Fe1 77.94(5) . 3_765
C7 N1 C1 116.1(5) . .
C7 N1 Fe1 122.5(4) . .
C1 N1 Fe1 120.4(4) . .
C2 C1 C6 117.4(7) . .
C2 C1 N1 119.9(6) . .
C6 C1 N1 122.6(7) . .
C2 C3 C4 122.2(8) . .
C3 C2 C1 120.2(6) . .
C5 C6 C1 121.2(8) . .
C5 C4 C3 117.3(7) . .
C6 C5 C4 121.6(7) . .
N1 C7 C8 126.5(6) . .
C11 C12 C13 121.8(6) . .
C13 C8 C9 117.5(6) . .
C13 C8 C7 125.5(6) . .
C9 C8 C7 117.0(6) . .
C12 C11 C10 120.8(7) . .
O1 C13 C12 119.4(5) . .
O1 C13 C8 121.8(6) . .
C12 C13 C8 118.8(6) . .
C10 C9 C8 123.2(6) . .
C9 C10 C11 117.8(6) . .
C13 O1 Fe1 125.4(4) . .
C13 O1 Fe2 126.8(4) . .
Fe1 O1 Fe2 107.18(19) . .
C14 O2 Fe1 127.4(4) . .
C14 O2 Fe2 124.7(4) . 3_765
Fe1 O2 Fe2 107.78(19) . 3_765
C20 N2 C21 115.6(6) . .
C20 N2 Fe1 123.4(5) . .
C21 N2 Fe1 120.1(4) . .
C14 C15 C16 121.6(7) . .
C18 C19 C14 118.0(6) . .
C18 C19 C20 115.6(6) . .
C14 C19 C20 126.2(6) . .
O2 C14 C15 120.4(6) . .
O2 C14 C19 120.3(6) . .
C15 C14 C19 119.3(6) . .
C16 C17 C18 119.8(6) . .
C19 C18 C17 122.0(7) . .
C17 C16 C15 119.2(7) . .
N2 C20 C19 127.1(6) . .
C25 C26 C21 118.2(7) . .
C21 C22 C23 119.1(7) . .
C26 C25 C24 122.5(7) . .
C22 C21 C26 121.0(7) . .
C22 C21 N2 119.9(6) . .
C26 C21 N2 119.1(6) . .
C25 C24 C23 118.8(8) . .
C24 C23 C22 120.4(7) . .
C27 O3 C28 111.0(5) . .
C27 O3 Fe2 133.8(4) . .
C28 O3 Fe2 115.0(4) . .
O3 C27 C29 105.3(7) . .
O3 C28 C30 104.2(6) . .
C29 C30 C28 110.3(8) . .
C30 C29 C27 107.0(8) . .
C42 O4 C42 180.0 . 3_666
C42 O4 C40 60.0(10) . .
C42 O4 C40 120.0(10) 3_666 .
C42 O4 C40 120.0(10) . 3_666
C42 O4 C40 60.0(10) 3_666 3_666
C40 O4 C40 180.0 . 3_666
C43 C40 O4 135(2) . .
C43 C40 C42 78.1(19) . .
O4 C40 C42 56.4(10) . .
C43 C40 C44 23.1(15) . .
O4 C40 C44 111.6(13) . .
C42 C40 C44 55.4(12) . .
O4 C42 C44 129.7(16) . .
O4 C42 C40 63.6(11) . .
C44 C42 C40 66.5(14) . .
O4 C42 C43 105.8(14) . .
C44 C42 C43 24.5(11) . .
C40 C42 C43 42.3(11) . .
C44 C43 C40 117(4) . .
C44 C43 C42 58(3) . .
C40 C43 C42 59.6(16) . .
C43 C44 C42 98(3) . .
C43 C44 C40 40(3) . .
C42 C44 C40 58.1(12) . .

loop_
_geom_bond_atom_site_label_1
_geom_bond_atom_site_label_2
_geom_bond_distance
_geom_bond_site_symmetry_2
Fe1 O1 2.029(4) .
Fe1 O2 2.025(5) .
Fe1 N2 2.155(5) .
Fe1 N1 2.152(5) .
Fe1 Cl3 2.5796(17) .
Fe1 Cl3 2.6245(18) 3_765
Fe2 O2 2.043(4) 3_765
Fe2 O1 2.043(4) .
Fe2 O3 2.144(4) .
Fe2 Cl4 2.3133(19) .
Fe2 Cl3 2.6006(18) .
Cl3 Fe1 2.6246(18) 3_765
N1 C7 1.294(9) .
N1 C1 1.405(9) .
C1 C2 1.395(11) .
C1 C6 1.409(9) .
C3 C2 1.362(11) .
C3 C4 1.397(10) .
C6 C5 1.356(12) .
C4 C5 1.379(12) .
C7 C8 1.455(10) .
C12 C11 1.384(9) .
C12 C13 1.397(9) .
C8 C13 1.415(9) .
C8 C9 1.428(10) .
C11 C10 1.398(10) .
C13 O1 1.343(8) .
C9 C10 1.372(11) .
O2 C14 1.363(7) .
O2 Fe2 2.043(4) 3_765
N2 C20 1.290(9) .
N2 C21 1.447(9) .
C15 C14 1.393(10) .
C15 C16 1.406(9) .
C19 C18 1.408(9) .
C19 C14 1.422(9) .
C19 C20 1.455(10) .
C17 C16 1.387(10) .
C17 C18 1.391(11) .
C26 C25 1.368(11) .
C26 C21 1.395(9) .
C22 C21 1.396(10) .
C22 C23 1.399(11) .
C25 C24 1.395(11) .
C24 C23 1.381(11) .
O3 C27 1.448(8) .
O3 C28 1.457(8) .
C27 C29 1.515(11) .
C28 C30 1.500(13) .
C30 C29 1.404(14) .
O4 C42 1.356(19) .
O4 C42 1.356(19) 3_666
O4 C40 1.457(18) .
O4 C40 1.457(18) 3_666
C40 C43 1.10(3) .
C40 C42 1.41(2) .
C40 C44 1.52(3) .
C42 C44 1.37(3) .
C42 C43 1.60(3) .
C43 C44 0.67(3) .
